data_4101518
loop_
_publ_author_name
'Roger, Mathieu'
'Barros, No\'emi'
'Arliguie, Th\'er\`ese'
'Thu\'ery, Pierre'
'Maron, Laurent'
'Ephritikhine, Michel'

_publ_section_title
;
 U(SMes*)n, (n = 3, 4) and Ln(SMes*)3 (Ln = La, Ce, Pr, Nd):
 lanthanide(III)/actinide(III) differentiation in agostic interactions
 and an unprecedented eta3 ligation mode of the arylthiolate ligand,
 from X-ray diffraction and DFT analysis.
;
_journal_issue 27
_journal_name_full 'Journal of the American Chemical Society'
_journal_page_first 8790
_journal_page_last 8802
_journal_paper_doi 10.1021/ja0584830
_journal_volume 128
_journal_year 2006
_chemical_formula_sum 'C54 H87 S3 U'
_chemical_formula_weight 1070.45
_space_group_IT_number 14
_symmetry_cell_setting monoclinic
_symmetry_space_group_name_Hall '-P 2yn'
_symmetry_space_group_name_H-M 'P 1 21/n 1'
_atom_sites_solution_hydrogens geom
_atom_sites_solution_primary patter
_atom_sites_solution_secondary difmap
_audit_creation_method SHELXL-97
_cell_angle_alpha 90.00
_cell_angle_beta 100.070(2)
_cell_angle_gamma 90.00
_cell_formula_units_Z 4
_cell_length_a 10.1653(2)
_cell_length_b 37.6490(14)
_cell_length_c 14.3213(6)
_cell_measurement_reflns_used 30996
_cell_measurement_temperature 100(2)
_cell_measurement_theta_max 25.68
_cell_measurement_theta_min 2.60
_cell_volume 5396.5(3)
_computing_cell_refinement 'DENZO-SMN (Otwinowski & Minor, 1997)'
_computing_data_collection 'Kappa-CCD software (Nonius B.V., 1998)'
_computing_data_reduction 'DENZO-SMN (Otwinowski & Minor, 1997)'
_computing_molecular_graphics 'SHELXTL (Sheldrick, 1999)'
_computing_publication_material 'SHELXTL (Sheldrick, 1999)'
_computing_structure_refinement 'SHELXL-97 (Sheldrick, 1997)'
_computing_structure_solution 'SHELXS-97 (Sheldrick, 1997)'
_diffrn_ambient_temperature 100(2)
_diffrn_measured_fraction_theta_full 0.949
_diffrn_measured_fraction_theta_max 0.949
_diffrn_measurement_device_type 'Nonius Kappa-CCD'
_diffrn_measurement_method '\f scans'
_diffrn_radiation_monochromator graphite
_diffrn_radiation_source 'fine-focus sealed tube'
_diffrn_radiation_type MoK\a
_diffrn_radiation_wavelength 0.71073
_diffrn_reflns_av_R_equivalents 0.0553
_diffrn_reflns_av_sigmaI/netI 0.0577
_diffrn_reflns_limit_h_max 11
_diffrn_reflns_limit_h_min -10
_diffrn_reflns_limit_k_max 45
_diffrn_reflns_limit_k_min -42
_diffrn_reflns_limit_l_max 17
_diffrn_reflns_limit_l_min -16
_diffrn_reflns_number 30996
_diffrn_reflns_theta_full 25.68
_diffrn_reflns_theta_max 25.68
_diffrn_reflns_theta_min 2.60
_diffrn_standards_decay_% 0
_diffrn_standards_interval_time 0
_exptl_absorpt_coefficient_mu 3.155
_exptl_absorpt_correction_T_max 0.664
_exptl_absorpt_correction_T_min 0.572
_exptl_absorpt_correction_type refdelf
_exptl_absorpt_process_details 'program DELABS from PLATON (Spek, 2000)'
_exptl_crystal_colour 'opaque dark brown'
_exptl_crystal_density_diffrn 1.318
_exptl_crystal_density_meas ?
_exptl_crystal_description parallelepiped
_exptl_crystal_F_000 2204
_exptl_crystal_size_max 0.32
_exptl_crystal_size_mid 0.14
_exptl_crystal_size_min 0.13
_refine_diff_density_max 0.534
_refine_diff_density_min -0.482
_refine_diff_density_rms 0.100
_refine_ls_extinction_method none
_refine_ls_goodness_of_fit_ref 1.033
_refine_ls_hydrogen_treatment mixed
_refine_ls_matrix_type full
_refine_ls_number_parameters 574
_refine_ls_number_reflns 9738
_refine_ls_number_restraints 0
_refine_ls_restrained_S_all 1.033
_refine_ls_R_factor_all 0.0490
_refine_ls_R_factor_gt 0.0320
_refine_ls_shift/su_max 0.000
_refine_ls_shift/su_mean 0.000
_refine_ls_structure_factor_coef Fsqd
_refine_ls_weighting_details 'calc w=1/[\s^2^(Fo^2^)+3.7420P] where P=(Fo^2^+2Fc^2^)/3'
_refine_ls_weighting_scheme calc
_refine_ls_wR_factor_gt 0.0615
_refine_ls_wR_factor_ref 0.0669
_reflns_number_gt 7824
_reflns_number_total 9738
_reflns_threshold_expression >2sigma(I)
_cod_data_source_file ja0584830si20060516_095703.cif
_cod_data_source_block 5
_cod_original_sg_symbol_H-M 'P 21/n'
_cod_database_code 4101518

loop_
_symmetry_equiv_pos_as_xyz
'x, y, z'
'-x+1/2, y+1/2, -z+1/2'
'-x, -y, -z'
'x-1/2, -y-1/2, z-1/2'

loop_
_atom_site_label
_atom_site_type_symbol
_atom_site_fract_x
_atom_site_fract_y
_atom_site_fract_z
_atom_site_U_iso_or_equiv
_atom_site_adp_type
_atom_site_occupancy
_atom_site_symmetry_multiplicity
_atom_site_calc_flag
_atom_site_refinement_flags
U U 0.683817(13) 0.863819(4) 0.779396(11) 0.02220(5) Uani 1 1 d .
S1 S 0.68794(10) 0.81011(3) 0.90721(8) 0.0279(2) Uani 1 1 d .
S2 S 0.62591(9) 0.85029(3) 0.59062(7) 0.0237(2) Uani 1 1 d .
S3 S 0.81635(10) 0.92665(3) 0.81411(8) 0.0284(2) Uani 1 1 d .
C1 C 0.7857(4) 0.84251(9) 0.9799(3) 0.0224(8) Uani 1 1 d .
C2 C 0.9109(4) 0.85351(10) 0.9574(3) 0.0213(8) Uani 1 1 d .
C3 C 0.9691(4) 0.88486(10) 0.9996(3) 0.0262(9) Uani 1 1 d .
H3 H 1.0476 0.8930 0.9821 0.031 Uiso 1 1 calc R
C4 C 0.9151(4) 0.90399(10) 1.0658(3) 0.0285(9) Uani 1 1 d .
C5 C 0.8025(4) 0.88972(10) 1.0948(3) 0.0261(9) Uani 1 1 d .
H5 H 0.7691 0.9012 1.1432 0.031 Uiso 1 1 calc R
C6 C 0.7369(4) 0.85950(10) 1.0564(3) 0.0253(9) Uani 1 1 d .
C7 C 0.9959(4) 0.83026(11) 0.9000(3) 0.0281(9) Uani 1 1 d .
C8 C 0.9410(5) 0.82712(15) 0.7930(3) 0.0380(11) Uani 1 1 d .
H8A H 0.861(5) 0.8131(13) 0.778(4) 0.057 Uiso 1 1 d .
H8B H 0.930(5) 0.8519(14) 0.761(4) 0.057 Uiso 1 1 d .
H8C H 1.005(5) 0.8157(13) 0.760(4) 0.057 Uiso 1 1 d .
C9 C 1.0103(4) 0.79270(11) 0.9427(3) 0.0380(11) Uani 1 1 d .
H9A H 1.0695 0.7790 0.9115 0.057 Uiso 1 1 calc R
H9B H 0.9243 0.7814 0.9341 0.057 Uiso 1 1 calc R
H9C H 1.0462 0.7942 1.0092 0.057 Uiso 1 1 calc R
C10 C 1.1380(4) 0.84545(13) 0.9063(3) 0.0406(12) Uani 1 1 d .
H10A H 1.1786 0.8481 0.9717 0.061 Uiso 1 1 calc R
H10B H 1.1333 0.8682 0.8756 0.061 Uiso 1 1 calc R
H10C H 1.1906 0.8295 0.8755 0.061 Uiso 1 1 calc R
C11 C 0.9768(5) 0.93849(11) 1.1105(3) 0.0385(11) Uani 1 1 d .
C12 C 0.8698(5) 0.96798(12) 1.0968(4) 0.0547(15) Uani 1 1 d .
H12A H 0.9074 0.9895 1.1260 0.082 Uiso 1 1 calc R
H12B H 0.7955 0.9608 1.1255 0.082 Uiso 1 1 calc R
H12C H 0.8400 0.9720 1.0302 0.082 Uiso 1 1 calc R
C13 C 1.0243(6) 0.93244(13) 1.2164(4) 0.0567(15) Uani 1 1 d .
H13A H 1.0592 0.9542 1.2456 0.085 Uiso 1 1 calc R
H13B H 1.0930 0.9147 1.2254 0.085 Uiso 1 1 calc R
H13C H 0.9506 0.9246 1.2449 0.085 Uiso 1 1 calc R
C14 C 1.0937(6) 0.95088(15) 1.0661(5) 0.0724(19) Uani 1 1 d .
H14A H 1.0658 0.9532 0.9988 0.109 Uiso 1 1 calc R
H14B H 1.1648 0.9338 1.0788 0.109 Uiso 1 1 calc R
H14C H 1.1246 0.9734 1.0925 0.109 Uiso 1 1 calc R
C15 C 0.6250(4) 0.84361(11) 1.1047(3) 0.0302(10) Uani 1 1 d .
C16 C 0.4859(4) 0.84396(13) 1.0405(4) 0.0452(13) Uani 1 1 d .
H16A H 0.4614 0.8680 1.0227 0.068 Uiso 1 1 calc R
H16B H 0.4211 0.8340 1.0743 0.068 Uiso 1 1 calc R
H16C H 0.4888 0.8302 0.9845 0.068 Uiso 1 1 calc R
C17 C 0.6093(5) 0.86371(13) 1.1948(3) 0.0453(12) Uani 1 1 d .
H17A H 0.6933 0.8641 1.2375 0.068 Uiso 1 1 calc R
H17B H 0.5436 0.8521 1.2247 0.068 Uiso 1 1 calc R
H17C H 0.5812 0.8876 1.1788 0.068 Uiso 1 1 calc R
C18 C 0.6646(4) 0.80523(11) 1.1356(3) 0.0334(10) Uani 1 1 d .
H18A H 0.6659 0.7908 1.0805 0.050 Uiso 1 1 calc R
H18B H 0.6008 0.7958 1.1712 0.050 Uiso 1 1 calc R
H18C H 0.7517 0.8053 1.1745 0.050 Uiso 1 1 calc R
C19 C 0.6228(4) 0.80423(10) 0.6221(3) 0.0222(8) Uani 1 1 d .
C20 C 0.7216(3) 0.78028(10) 0.5974(3) 0.0210(8) Uani 1 1 d .
C21 C 0.7389(4) 0.74814(9) 0.6448(3) 0.0203(8) Uani 1 1 d .
H21 H 0.8054 0.7329 0.6318 0.024 Uiso 1 1 calc R
C22 C 0.6608(3) 0.73736(9) 0.7116(3) 0.0187(8) Uani 1 1 d .
C23 C 0.5539(4) 0.75837(9) 0.7219(3) 0.0216(8) Uani 1 1 d .
H23 H 0.4956 0.7504 0.7607 0.026 Uiso 1 1 calc R
C24 C 0.5282(4) 0.79147(10) 0.6764(3) 0.0223(8) Uani 1 1 d .
C25 C 0.8029(4) 0.78776(10) 0.5169(3) 0.0213(8) Uani 1 1 d .
C26 C 0.8753(4) 0.75409(10) 0.4923(3) 0.0274(9) Uani 1 1 d .
H26A H 0.8117 0.7352 0.4768 0.041 Uiso 1 1 calc R
H26B H 0.9411 0.7472 0.5458 0.041 Uiso 1 1 calc R
H26C H 0.9182 0.7588 0.4390 0.041 Uiso 1 1 calc R
C27 C 0.7081(4) 0.79897(11) 0.4257(3) 0.0275(9) Uani 1 1 d .
H27A H 0.7583 0.8019 0.3753 0.041 Uiso 1 1 calc R
H27B H 0.6657 0.8210 0.4364 0.041 Uiso 1 1 calc R
H27C H 0.6414 0.7810 0.4085 0.041 Uiso 1 1 calc R
C28 C 0.9111(4) 0.81630(11) 0.5443(3) 0.0294(10) Uani 1 1 d .
H28A H 0.9581 0.8199 0.4925 0.044 Uiso 1 1 calc R
H28B H 0.9728 0.8086 0.5991 0.044 Uiso 1 1 calc R
H28C H 0.8700 0.8381 0.5584 0.044 Uiso 1 1 calc R
C29 C 0.6942(4) 0.70212(10) 0.7643(3) 0.0227(9) Uani 1 1 d .
C30 C 0.8412(4) 0.70248(11) 0.8137(3) 0.0296(10) Uani 1 1 d .
H30A H 0.8564 0.7224 0.8560 0.044 Uiso 1 1 calc R
H30B H 0.8979 0.7043 0.7669 0.044 Uiso 1 1 calc R
H30C H 0.8610 0.6809 0.8491 0.044 Uiso 1 1 calc R
C31 C 0.6077(4) 0.69609(11) 0.8407(3) 0.0280(9) Uani 1 1 d .
H31A H 0.6195 0.7155 0.8847 0.042 Uiso 1 1 calc R
H31B H 0.6339 0.6744 0.8738 0.042 Uiso 1 1 calc R
H31C H 0.5154 0.6946 0.8113 0.042 Uiso 1 1 calc R
C32 C 0.6702(4) 0.67079(10) 0.6942(3) 0.0308(10) Uani 1 1 d .
H32A H 0.6965 0.6490 0.7272 0.046 Uiso 1 1 calc R
H32B H 0.7220 0.6742 0.6449 0.046 Uiso 1 1 calc R
H32C H 0.5771 0.6696 0.6668 0.046 Uiso 1 1 calc R
C33 C 0.3879(3) 0.80887(10) 0.6749(3) 0.0212(8) Uani 1 1 d .
C34 C 0.3901(4) 0.84456(11) 0.7271(3) 0.0242(9) Uani 1 1 d .
H34A H 0.440(4) 0.8424(11) 0.794(3) 0.036 Uiso 1 1 d .
H34B H 0.430(4) 0.8629(12) 0.695(3) 0.036 Uiso 1 1 d .
H34C H 0.309(4) 0.8535(11) 0.726(3) 0.036 Uiso 1 1 d .
C35 C 0.2970(4) 0.78439(11) 0.7216(3) 0.0296(9) Uani 1 1 d .
H35A H 0.2083 0.7940 0.7122 0.044 Uiso 1 1 calc R
H35B H 0.3312 0.7827 0.7884 0.044 Uiso 1 1 calc R
H35C H 0.2949 0.7612 0.6935 0.044 Uiso 1 1 calc R
C36 C 0.3211(4) 0.81346(12) 0.5710(3) 0.0317(10) Uani 1 1 d .
H36A H 0.2337 0.8235 0.5682 0.048 Uiso 1 1 calc R
H36B H 0.3135 0.7907 0.5400 0.048 Uiso 1 1 calc R
H36C H 0.3743 0.8290 0.5395 0.048 Uiso 1 1 calc R
C37 C 0.6994(4) 0.93682(10) 0.7091(3) 0.0252(9) Uani 1 1 d .
C38 C 0.7396(4) 0.93874(10) 0.6183(3) 0.0242(9) Uani 1 1 d .
C39 C 0.6410(4) 0.93727(10) 0.5381(3) 0.0262(9) Uani 1 1 d .
H39 H 0.6674 0.9378 0.4791 0.031 Uiso 1 1 calc R
C40 C 0.5048(4) 0.93508(9) 0.5405(3) 0.0245(9) Uani 1 1 d .
C41 C 0.4682(4) 0.93759(10) 0.6284(3) 0.0252(9) Uani 1 1 d .
H41 H 0.3775 0.9381 0.6313 0.030 Uiso 1 1 calc R
C42 C 0.5599(4) 0.93948(10) 0.7142(3) 0.0252(9) Uani 1 1 d .
C43 C 0.8871(4) 0.94474(10) 0.6056(3) 0.0282(9) Uani 1 1 d .
C44 C 0.9791(4) 0.91283(11) 0.6367(3) 0.0347(10) Uani 1 1 d .
H44A H 0.9897 0.9100 0.7042 0.052 Uiso 1 1 calc R
H44B H 1.0648 0.9169 0.6192 0.052 Uiso 1 1 calc R
H44C H 0.9402 0.8917 0.6061 0.052 Uiso 1 1 calc R
C45 C 0.9432(4) 0.97798(11) 0.6623(3) 0.0347(10) Uani 1 1 d .
H45A H 0.8903 0.9983 0.6394 0.052 Uiso 1 1 calc R
H45B H 1.0340 0.9818 0.6545 0.052 Uiso 1 1 calc R
H45C H 0.9400 0.9745 0.7283 0.052 Uiso 1 1 calc R
C46 C 0.8961(4) 0.95222(12) 0.5014(3) 0.0374(11) Uani 1 1 d .
H46A H 0.8720 0.9312 0.4643 0.056 Uiso 1 1 calc R
H46B H 0.9859 0.9589 0.4969 0.056 Uiso 1 1 calc R
H46C H 0.8362 0.9712 0.4780 0.056 Uiso 1 1 calc R
C47 C 0.4042(4) 0.93236(10) 0.4483(3) 0.0280(9) Uani 1 1 d .
C48 C 0.2630(5) 0.92555(17) 0.4655(4) 0.0598(16) Uani 1 1 d .
H48A H 0.2611 0.9038 0.5003 0.090 Uiso 1 1 calc R
H48B H 0.2036 0.9237 0.4058 0.090 Uiso 1 1 calc R
H48C H 0.2352 0.9449 0.5013 0.090 Uiso 1 1 calc R
C49 C 0.4420(5) 0.90207(13) 0.3864(4) 0.0491(13) Uani 1 1 d .
H49A H 0.5248 0.9077 0.3661 0.074 Uiso 1 1 calc R
H49B H 0.3730 0.8992 0.3319 0.074 Uiso 1 1 calc R
H49C H 0.4519 0.8804 0.4224 0.074 Uiso 1 1 calc R
C50 C 0.4046(5) 0.96722(12) 0.3936(4) 0.0487(13) Uani 1 1 d .
H50A H 0.3715 0.9860 0.4285 0.073 Uiso 1 1 calc R
H50B H 0.3484 0.9649 0.3326 0.073 Uiso 1 1 calc R
H50C H 0.4942 0.9726 0.3853 0.073 Uiso 1 1 calc R
C51 C 0.5052(4) 0.94945(11) 0.8069(3) 0.0292(9) Uani 1 1 d .
C52 C 0.5204(5) 0.92004(12) 0.8815(3) 0.0319(10) Uani 1 1 d .
H52A H 0.606(5) 0.9147(13) 0.906(3) 0.048 Uiso 1 1 d .
H52B H 0.470(4) 0.8992(13) 0.857(3) 0.048 Uiso 1 1 d .
H52C H 0.482(5) 0.9264(12) 0.934(4) 0.048 Uiso 1 1 d .
C53 C 0.5785(5) 0.98303(11) 0.8499(3) 0.0369(11) Uani 1 1 d .
H53A H 0.5445 0.9899 0.9057 0.055 Uiso 1 1 calc R
H53B H 0.5644 1.0020 0.8044 0.055 Uiso 1 1 calc R
H53C H 0.6725 0.9782 0.8664 0.055 Uiso 1 1 calc R
C54 C 0.3559(4) 0.95828(13) 0.7850(3) 0.0408(11) Uani 1 1 d .
H54A H 0.3065 0.9375 0.7613 0.061 Uiso 1 1 calc R
H54B H 0.3406 0.9767 0.7382 0.061 Uiso 1 1 calc R
H54C H 0.3269 0.9662 0.8419 0.061 Uiso 1 1 calc R

loop_
_atom_site_aniso_label
_atom_site_aniso_U_11
_atom_site_aniso_U_22
_atom_site_aniso_U_33
_atom_site_aniso_U_23
_atom_site_aniso_U_13
_atom_site_aniso_U_12
U 0.02193(8) 0.02227(7) 0.02218(9) 0.00047(7) 0.00329(5) 0.00141(6)
S1 0.0320(5) 0.0245(5) 0.0249(7) 0.0005(4) -0.0016(4) -0.0055(4)
S2 0.0277(5) 0.0216(5) 0.0229(6) 0.0016(4) 0.0072(4) 0.0011(4)
S3 0.0289(5) 0.0285(5) 0.0251(7) 0.0019(4) -0.0027(4) -0.0023(4)
C1 0.027(2) 0.0181(19) 0.021(2) 0.0045(15) 0.0010(16) 0.0016(15)
C2 0.0208(19) 0.027(2) 0.015(2) 0.0033(15) -0.0012(15) 0.0032(15)
C3 0.023(2) 0.029(2) 0.025(3) 0.0048(17) -0.0005(16) -0.0021(16)
C4 0.033(2) 0.026(2) 0.023(3) -0.0002(17) -0.0064(17) -0.0018(17)
C5 0.032(2) 0.027(2) 0.019(2) 0.0009(16) 0.0058(17) 0.0065(17)
C6 0.0240(19) 0.026(2) 0.027(3) 0.0063(17) 0.0061(16) 0.0029(16)
C7 0.025(2) 0.037(2) 0.022(3) -0.0046(18) 0.0042(17) 0.0065(17)
C8 0.035(3) 0.054(3) 0.024(3) -0.002(2) 0.003(2) 0.017(2)
C9 0.044(3) 0.040(3) 0.026(3) -0.004(2) -0.004(2) 0.017(2)
C10 0.028(2) 0.062(3) 0.032(3) -0.005(2) 0.0067(19) 0.010(2)
C11 0.047(3) 0.030(2) 0.032(3) -0.002(2) -0.011(2) -0.005(2)
C12 0.075(4) 0.022(2) 0.055(4) -0.005(2) -0.023(3) 0.002(2)
C13 0.080(4) 0.032(3) 0.046(4) -0.011(2) -0.021(3) 0.004(2)
C14 0.072(4) 0.049(3) 0.095(6) -0.018(3) 0.010(3) -0.033(3)
C15 0.030(2) 0.038(2) 0.025(3) 0.0059(18) 0.0097(18) 0.0019(18)
C16 0.028(2) 0.052(3) 0.058(4) 0.017(3) 0.015(2) 0.002(2)
C17 0.055(3) 0.046(3) 0.041(3) 0.002(2) 0.025(2) 0.004(2)
C18 0.034(2) 0.035(2) 0.032(3) 0.0077(19) 0.0088(19) -0.0030(18)
C19 0.026(2) 0.023(2) 0.018(2) -0.0014(16) 0.0032(16) -0.0026(15)
C20 0.0187(18) 0.027(2) 0.016(2) -0.0013(16) 0.0013(15) -0.0036(15)
C21 0.0226(19) 0.0211(19) 0.017(2) -0.0032(15) 0.0037(15) 0.0014(15)
C22 0.0208(18) 0.0190(18) 0.015(2) 0.0004(15) 0.0003(15) -0.0035(14)
C23 0.025(2) 0.022(2) 0.017(2) -0.0012(15) 0.0045(15) -0.0047(15)
C24 0.0231(19) 0.026(2) 0.016(2) -0.0030(16) 0.0008(15) -0.0009(15)
C25 0.0224(19) 0.025(2) 0.017(2) -0.0019(15) 0.0042(15) -0.0034(15)
C26 0.031(2) 0.027(2) 0.027(3) 0.0032(17) 0.0122(18) -0.0003(17)
C27 0.033(2) 0.029(2) 0.020(3) -0.0011(17) 0.0060(17) -0.0022(17)
C28 0.029(2) 0.034(2) 0.027(3) -0.0039(18) 0.0114(18) -0.0099(17)
C29 0.025(2) 0.025(2) 0.018(2) 0.0035(16) 0.0053(16) 0.0020(16)
C30 0.026(2) 0.037(2) 0.025(3) 0.0092(18) 0.0030(17) 0.0065(17)
C31 0.026(2) 0.028(2) 0.031(3) 0.0072(18) 0.0082(17) -0.0003(16)
C32 0.043(2) 0.020(2) 0.031(3) -0.0009(17) 0.0106(19) -0.0004(17)
C33 0.0195(18) 0.024(2) 0.021(2) -0.0028(16) 0.0055(15) 0.0005(15)
C34 0.022(2) 0.028(2) 0.023(3) -0.0004(18) 0.0047(17) 0.0053(17)
C35 0.021(2) 0.035(2) 0.034(3) 0.0007(19) 0.0083(17) 0.0037(17)
C36 0.023(2) 0.046(3) 0.026(3) -0.0041(19) 0.0042(17) 0.0025(18)
C37 0.034(2) 0.021(2) 0.018(2) 0.0008(16) -0.0008(17) -0.0017(16)
C38 0.025(2) 0.0189(19) 0.029(3) -0.0010(16) 0.0046(17) 0.0006(15)
C39 0.030(2) 0.025(2) 0.024(3) 0.0018(17) 0.0068(17) -0.0003(16)
C40 0.029(2) 0.0171(19) 0.027(3) 0.0012(16) 0.0025(17) -0.0008(15)
C41 0.024(2) 0.021(2) 0.030(3) 0.0004(17) 0.0021(17) 0.0016(15)
C42 0.031(2) 0.021(2) 0.024(3) 0.0026(16) 0.0043(17) 0.0020(16)
C43 0.026(2) 0.028(2) 0.030(3) -0.0032(18) 0.0037(17) -0.0045(17)
C44 0.026(2) 0.035(2) 0.044(3) 0.002(2) 0.0102(18) -0.0006(18)
C45 0.037(2) 0.029(2) 0.038(3) -0.0007(19) 0.0053(19) -0.0089(18)
C46 0.030(2) 0.047(3) 0.038(3) -0.002(2) 0.013(2) -0.0054(19)
C47 0.032(2) 0.025(2) 0.026(3) -0.0018(17) 0.0015(17) -0.0025(17)
C48 0.041(3) 0.101(5) 0.034(4) 0.008(3) -0.004(2) -0.015(3)
C49 0.058(3) 0.043(3) 0.039(3) -0.013(2) -0.012(2) 0.013(2)
C50 0.064(3) 0.039(3) 0.034(3) 0.007(2) -0.018(2) -0.001(2)
C51 0.036(2) 0.028(2) 0.022(3) -0.0040(17) 0.0030(18) 0.0058(17)
C52 0.043(3) 0.029(2) 0.026(3) -0.0025(19) 0.012(2) 0.005(2)
C53 0.058(3) 0.026(2) 0.028(3) 0.0014(19) 0.010(2) 0.004(2)
C54 0.039(3) 0.051(3) 0.034(3) -0.003(2) 0.010(2) 0.011(2)

loop_
_atom_type_symbol
_atom_type_description
_atom_type_scat_dispersion_real
_atom_type_scat_dispersion_imag
_atom_type_scat_source
C C 0.0033 0.0016 'International Tables Vol C Tables 4.2.6.8 and 6.1.1.4'
H H 0.0000 0.0000 'International Tables Vol C Tables 4.2.6.8 and 6.1.1.4'
S S 0.1246 0.1234 'International Tables Vol C Tables 4.2.6.8 and 6.1.1.4'
U U -9.6767 9.6646 'International Tables Vol C Tables 4.2.6.8 and 6.1.1.4'

loop_
_geom_angle_atom_site_label_1
_geom_angle_atom_site_label_2
_geom_angle_atom_site_label_3
_geom_angle
S2 U S1 120.38(3)
S2 U S3 111.04(3)
S1 U S3 124.97(3)
C1 S1 U 79.99(12)
C19 S2 U 86.62(13)
C37 S3 U 78.32(12)
C2 C1 C6 119.0(3)
C2 C1 S1 119.5(3)
C6 C1 S1 121.3(3)
C3 C2 C1 118.0(3)
C3 C2 C7 117.8(3)
C1 C2 C7 123.6(3)
C4 C3 C2 123.1(4)
C3 C4 C5 116.8(4)
C3 C4 C11 123.2(4)
C5 C4 C11 120.0(4)
C6 C5 C4 124.2(4)
C5 C6 C1 117.8(3)
C5 C6 C15 118.6(4)
C1 C6 C15 123.3(3)
C9 C7 C8 108.5(4)
C9 C7 C10 107.1(3)
C8 C7 C10 105.1(4)
C9 C7 C2 109.2(3)
C8 C7 C2 115.4(3)
C10 C7 C2 111.1(3)
H8C C8 H8A 106(4)
H8C C8 H8B 103(4)
H8A C8 H8B 112(4)
H8C C8 C7 111(3)
H8A C8 C7 114(3)
H8B C8 C7 111(3)
C14 C11 C13 109.1(4)
C14 C11 C4 112.3(4)
C13 C11 C4 108.9(4)
C14 C11 C12 108.2(4)
C13 C11 C12 109.1(4)
C4 C11 C12 109.2(3)
C17 C15 C18 106.4(4)
C17 C15 C16 106.2(4)
C18 C15 C16 110.1(4)
C17 C15 C6 112.3(4)
C18 C15 C6 108.3(3)
C16 C15 C6 113.4(3)
C24 C19 C20 119.4(3)
C24 C19 S2 120.5(3)
C20 C19 S2 120.0(3)
C21 C20 C19 117.5(3)
C21 C20 C25 118.9(3)
C19 C20 C25 123.5(3)
C20 C21 C22 123.3(3)
C23 C22 C21 117.3(3)
C23 C22 C29 123.8(3)
C21 C22 C29 118.8(3)
C22 C23 C24 123.1(4)
C23 C24 C19 117.6(3)
C23 C24 C33 118.1(3)
C19 C24 C33 123.5(3)
C26 C25 C28 106.5(3)
C26 C25 C27 106.5(3)
C28 C25 C27 109.7(3)
C26 C25 C20 111.0(3)
C28 C25 C20 112.7(3)
C27 C25 C20 110.1(3)
C22 C29 C31 111.9(3)
C22 C29 C30 109.4(3)
C31 C29 C30 107.8(3)
C22 C29 C32 110.2(3)
C31 C29 C32 107.8(3)
C30 C29 C32 109.7(3)
C36 C33 C34 109.9(3)
C36 C33 C35 107.0(3)
C34 C33 C35 105.7(3)
C36 C33 C24 107.9(3)
C34 C33 C24 115.1(3)
C35 C33 C24 111.0(3)
H34C C34 H34B 101(4)
H34C C34 H34A 112(4)
H34B C34 H34A 109(4)
H34C C34 C33 113(3)
H34B C34 C33 111(3)
H34A C34 C33 111(2)
C38 C37 C42 119.0(4)
C38 C37 S3 121.4(3)
C42 C37 S3 119.3(3)
C39 C38 C37 118.1(4)
C39 C38 C43 118.6(4)
C37 C38 C43 123.2(4)
C38 C39 C40 123.9(4)
C41 C40 C39 116.6(4)
C41 C40 C47 123.3(4)
C39 C40 C47 120.1(4)
C40 C41 C42 123.9(4)
C41 C42 C37 117.4(4)
C41 C42 C51 118.1(3)
C37 C42 C51 123.9(4)
C46 C43 C44 106.7(3)
C46 C43 C45 106.4(3)
C44 C43 C45 109.3(3)
C46 C43 C38 111.3(3)
C44 C43 C38 113.6(3)
C45 C43 C38 109.2(3)
C48 C47 C40 112.3(4)
C48 C47 C50 108.4(4)
C40 C47 C50 108.9(3)
C48 C47 C49 107.9(4)
C40 C47 C49 110.6(3)
C50 C47 C49 108.6(4)
C52 C51 C54 106.0(4)
C52 C51 C53 109.4(4)
C54 C51 C53 107.3(3)
C52 C51 C42 114.2(3)
C54 C51 C42 111.3(3)
C53 C51 C42 108.4(3)
H52A C52 H52C 104(4)
H52A C52 H52B 112(4)
H52C C52 H52B 103(4)
H52A C52 C51 114(3)
H52C C52 C51 112(3)
H52B C52 C51 111(3)

loop_
_geom_bond_atom_site_label_1
_geom_bond_atom_site_label_2
_geom_bond_distance
U H8B 2.60(5)
U H8A 2.62(5)
U H34A 2.65(4)
U H34B 2.65(4)
U S2 2.7127(11)
U S1 2.7228(10)
U S3 2.7247(10)
U H52A 2.85(5)
U H52B 2.93(5)
U C8 2.933(5)
U C37 2.941(4)
U C1 2.986(4)
U C34 3.036(4)
U C52 3.198(4)
S1 C1 1.788(4)
S2 C19 1.794(4)
S3 C37 1.788(4)
C1 C2 1.428(5)
C1 C6 1.430(5)
C2 C3 1.409(5)
C2 C7 1.561(5)
C3 C4 1.378(6)
C4 C5 1.393(6)
C4 C11 1.533(5)
C5 C6 1.383(5)
C6 C15 1.552(5)
C7 C9 1.537(6)
C7 C8 1.541(6)
C7 C10 1.542(6)
C8 H8C 0.97(5)
C8 H8A 0.96(5)
C8 H8B 1.03(5)
C11 C14 1.516(7)
C11 C13 1.527(7)
C11 C12 1.542(6)
C15 C17 1.528(6)
C15 C18 1.544(6)
C15 C16 1.546(6)
C19 C24 1.422(5)
C19 C20 1.439(5)
C20 C21 1.384(5)
C20 C25 1.557(5)
C21 C22 1.405(5)
C22 C23 1.373(5)
C22 C29 1.535(5)
C23 C24 1.409(5)
C24 C33 1.566(5)
C25 C26 1.537(5)
C25 C28 1.539(5)
C25 C27 1.541(5)
C29 C31 1.536(5)
C29 C30 1.537(5)
C29 C32 1.541(5)
C33 C36 1.535(5)
C33 C34 1.536(5)
C33 C35 1.538(5)
C34 H34C 0.88(4)
C34 H34B 0.96(5)
C34 H34A 1.00(5)
C37 C38 1.431(6)
C37 C42 1.436(5)
C38 C39 1.388(5)
C38 C43 1.559(5)
C39 C40 1.393(5)
C40 C41 1.377(6)
C40 C47 1.525(5)
C41 C42 1.408(6)
C42 C51 1.572(6)
C43 C46 1.536(6)
C43 C44 1.540(6)
C43 C45 1.546(5)
C47 C48 1.520(6)
C47 C50 1.529(6)
C47 C49 1.534(6)
C51 C52 1.528(6)
C51 C54 1.532(6)
C51 C53 1.540(6)
C52 H52A 0.90(5)
C52 H52C 0.94(5)
C52 H52B 0.97(5)

loop_
_cod_related_entry_id
_cod_related_entry_database
_cod_related_entry_code
1 ChemSpider 30660035
